data_4313234
loop_
_publ_author_name
'Robert E. Dinnebier'
'Sascha Vensky'
'Martin Panth\"ofer'
'Martin Jansen'

_publ_contact_author
;
    Martin Jansen
    Max-Planck f\"ur Festk\"orperforschung
    Heisenbergstrasse 1
    70569 Stuttgart
    Deutschland
;
_publ_contact_author_email m.jansen@fkf.mpg.de
_publ_contact_author_fax '049 711 689-1502'
_publ_contact_author_phone '049 711 689-1500'
_publ_section_title
;
 Crystal and Molecular Structures of Alkali Oxalates: First Proof of a
 Staggered Oxalate Anion in the Solid State
;
_journal_name_full 'Inorganic Chemistry'
_journal_page_first 1499
_journal_page_last 1507
_journal_paper_doi 10.1021/ic0205536
_journal_volume 42
_journal_year 2003
_chemical_formula_sum 'C2 Cs2 O4'
_space_group_IT_number 14
_symmetry_cell_setting monoclinic
_symmetry_space_group_name_Hall '-P 2ybc'
_symmetry_space_group_name_H-M 'P 1 21/c 1'
_cell_angle_alpha 90.0
_cell_angle_beta 97.1388(4)
_cell_angle_gamma 90.0
_cell_formula_units_Z 4
_cell_length_a 6.62146(5)
_cell_length_b 11.00379(9)
_cell_length_c 8.61253(7)
_cell_volume 622.654(9)
_computing_structure_refinement GSAS
_diffrn_radiation_polarisn_ratio 0.97
_diffrn_radiation_wavelength 0.70003
_pd_block_id 'Jul 29 14:54:26 |PHASE_1||'
_pd_calc_method 'Rietveld Refinement'
_pd_meas_2theta_range_inc 0.005
_pd_meas_2theta_range_max 45.135
_pd_meas_2theta_range_min 5.005
_pd_phase_name Cs~2~C~2~O~4~
_pd_proc_2theta_range_inc 0.005
_pd_proc_2theta_range_max 45.135
_pd_proc_2theta_range_min 5.005
_pd_proc_info_datetime 'Jul 29 14:54:26 2002'
_pd_proc_ls_prof_R_factor 0.0749
_pd_proc_ls_prof_wR_expected 0.0813
_pd_proc_ls_prof_wR_factor 0.0977
_refine_ls_goodness_of_fit_all 1.21
_refine_ls_number_parameters 36
_refine_ls_number_restraints 5
_refine_ls_shift/esd_max 2.68
_refine_ls_shift/esd_mean 0.31
_cod_data_source_file ic0205536_4.cif
_cod_data_source_block Cs~2~C~2~O~4~
_cod_original_sg_symbol_H-M 'P 21/c'
_cod_original_formula_sum 'Cs2 C2 O4'
_cod_database_code 4313234
_cod_database_fobs_code 4313234
_pd_instr_radiation_probe x-ray

loop_
_symmetry_equiv_pos_as_xyz
+x,+y,+z
-x,+y+1/2,-z+1/2
-x,-y,-z
+x,-y+1/2,+z+1/2

loop_
_atom_site_label
_atom_site_fract_x
_atom_site_fract_y
_atom_site_fract_z
_atom_site_occupancy
_atom_site_thermal_displace_type
_atom_site_U_iso_or_equiv
_atom_site_symmetry_multiplicity
C1 0.6905(13) 0.0560(6) 0.7777(7) 1.0 Uiso 0.0338(18) 4
C2 0.8334(12) 0.1115(4) 0.6652(9) 1.0 Uiso 0.0338(18) 4
O3 0.5466(11) 0.1256(9) 0.8075(8) 1.0 Uiso 0.0338(18) 4
O4 0.7239(16) -0.0511(6) 0.8309(8) 1.0 Uiso 0.0338(18) 4
O5 0.7779(14) 0.1108(6) 0.5180(9) 1.0 Uiso 0.0338(18) 4
O6 1.0006(12) 0.1541(7) 0.7330(11) 1.0 Uiso 0.0338(18) 4
CS7 0.28403(22) 0.29478(12) 0.98270(15) 1.0 Uiso 0.0307(5) 4
CS8 0.22938(21) 0.58856(13) 0.33158(17) 1.0 Uiso 0.0322(5) 4

loop_
_atom_type_symbol
_atom_type_number_in_cell
C 8.0
O 16.0
CS 8.0
